data_1531431
loop_
_publ_author_name
'Hewat, A.W.'

_publ_section_title
;
 Cubic-tetragonal-orthorhombic-rhombohedral ferroelectric transitions in
 perovskite potassium niobate. Nneutron powder profile refinement of the
 structures
;
_journal_name_full 'Journal of Physics C'
_journal_page_first 2559
_journal_page_last 2572
_journal_volume 6
_journal_year 1973
_chemical_formula_sum 'K Nb O3'
_chemical_name_systematic 'K (Nb O3)'
_space_group_IT_number 99
_symmetry_space_group_name_Hall 'P 4 -2'
_symmetry_space_group_name_H-M 'P 4 m m'
_cell_angle_alpha 90
_cell_angle_beta 90
_cell_angle_gamma 90
_cell_formula_units_Z 1
_cell_length_a 3.996
_cell_length_b 3.996
_cell_length_c 4.063
_cell_volume 64.878
_citation_journal_id_ASTM JPSOAW
_cod_data_source_file Hewat_JPSOAW_1973_648.cif
_cod_data_source_block K1Nb1O3
_cod_original_cell_volume 64.87805
_cod_original_formula_sum 'K1 Nb1 O3'
_cod_database_code 1531431

loop_
_symmetry_equiv_pos_as_xyz
x,y,z
-y,x,z
-x,-y,z
y,-x,z
-x,y,z
-y,-x,z
x,-y,z
y,x,z

loop_
_atom_site_label
_atom_site_type_symbol
_atom_site_fract_x
_atom_site_fract_y
_atom_site_fract_z
_atom_site_occupancy
_atom_site_U_iso_or_equiv
Nb1 Nb+5 0.5 0.5 0.5 1 0.0
O1 O-2 0.5 0.5 0.044 1 0.0
K1 K+1 0 0 0.018 1 0.0
O2 O-2 0.5 0 0.54 1 0.0
